data_4320962
loop_
_publ_author_name
'David M. Schubert'
'Mandana Z. Visi'
'Carolyn B. Knobler'

_publ_contact_author
;
Schubert, D. M.,
US Borax Inc.
26877 Tourney Road, Valencia, CA 91355-1847, USA
;
_publ_contact_author_fax 661-287-6014
_publ_contact_author_phone 661-287-6074
_publ_section_title
;
 Guanidinium and Imidazolium Borates Containing the First Examples of an
 Isolated Nonaborate Oxoanion: [B~9~O~12~(OH)~6~]^3^
;
_journal_name_full 'Inorganic Chemistry'
_journal_page_first 2250
_journal_page_last 2251
_journal_paper_doi 10.1021/ic000217u
_journal_volume 39
_journal_year 2000
_chemical_formula_sum 'C3 H24 B9 N9 O18'
_chemical_formula_weight 571.60
_space_group_IT_number 15
_symmetry_cell_setting monoclinic
_symmetry_space_group_name_Hall '-C 2yc'
_symmetry_space_group_name_H-M 'C 1 2/c 1'
_atom_sites_solution_hydrogens geom
_atom_sites_solution_primary direct
_atom_sites_solution_secondary difmap
_audit_creation_method SHELXL
_cell_angle_alpha 90.00
_cell_angle_beta 95.073(13)
_cell_angle_gamma 90.00
_cell_formula_units_Z 4
_cell_length_a 16.452(7)
_cell_length_b 9.100(4)
_cell_length_c 15.266(7)
_cell_volume 2276.6(17)
_computing_molecular_graphics ORTEP
_computing_publication_material 'UCLA package and SHELX93'
_computing_structure_refinement 'SHELXL-93 (Sheldrick, 1993)'
_computing_structure_solution 'SHELXS-86 (Sheldrick, 1990)'
_diffrn_ambient_temperature 293(2)
_diffrn_radiation_monochromator graphite
_diffrn_radiation_source 'fine-focus sealed tube'
_diffrn_radiation_type MoK\a
_diffrn_radiation_wavelength 0.71073
_diffrn_reflns_av_R_equivalents 0.0000
_diffrn_reflns_av_sigmaI/netI 0.1383
_diffrn_reflns_limit_h_max 21
_diffrn_reflns_limit_h_min 0
_diffrn_reflns_limit_k_max 12
_diffrn_reflns_limit_k_min 0
_diffrn_reflns_limit_l_max 19
_diffrn_reflns_limit_l_min -21
_diffrn_reflns_number 2994
_diffrn_reflns_theta_max 30.00
_diffrn_reflns_theta_min 2.49
_exptl_absorpt_coefficient_mu 0.153
_exptl_crystal_density_diffrn 1.668
_exptl_crystal_F_000 1176
_refine_diff_density_max 0.349
_refine_diff_density_min -0.343
_refine_diff_density_rms 0.064
_refine_ls_extinction_coef 0.0015(5)
_refine_ls_extinction_expression Fc^*^=kFc[1+0.001xFc^2^\l^3^/sin(2\q)]^-1/4^
_refine_ls_extinction_method SHELXL
_refine_ls_goodness_of_fit_all 0.938
_refine_ls_goodness_of_fit_obs 1.013
_refine_ls_hydrogen_treatment constr
_refine_ls_matrix_type full
_refine_ls_number_parameters 169
_refine_ls_number_reflns 2994
_refine_ls_number_restraints 21
_refine_ls_restrained_S_all 0.941
_refine_ls_restrained_S_obs 1.020
_refine_ls_R_factor_all 0.1940
_refine_ls_R_factor_obs 0.0659
_refine_ls_shift/esd_max 0.048
_refine_ls_shift/esd_mean 0.004
_refine_ls_structure_factor_coef Fsqd
_refine_ls_weighting_details 'w=1/[\s^2^(Fo^2^)+(0.0120P)^2^+13.8729P] where P=(Fo^2^+2Fc^2^)/3'
_refine_ls_weighting_scheme calc
_refine_ls_wR_factor_all 0.1821
_refine_ls_wR_factor_obs 0.1235
_reflns_number_observed 1257
_reflns_number_total 2994
_reflns_observed_criterion >2sigma(I)
_cod_data_source_file ic000217u_2.cif
_cod_data_source_block shelx93
_cod_depositor_comments
;
The following automatic conversions were performed:

'_refine_ls_weighting_scheme' value 'calc
w=1/[\s^2^(Fo^2^)+(0.0120P)^2^+13.8729P] where P=(Fo^2^+2Fc^2^)/3'
was changed to 'calc'. New tag '_refine_ls_weighting_details' was
created. The value of the new tag was set to
'w=1/[\s^2^(Fo^2^)+(0.0120P)^2^+13.8729P] where P=(Fo^2^+2Fc^2^)/3'.

Automatic conversion script
Id: cif_fix_values 3143 2015-03-26 13:38:13Z robertas 
;
_cod_original_cell_volume 2276.7(17)
_cod_database_code 4320962

loop_
_symmetry_equiv_pos_as_xyz
'x, y, z'
'x, -y, z+1/2'
'x+1/2, y+1/2, z'
'x+1/2, -y+1/2, z+1/2'
'-x, -y, -z'
'-x, y, -z-1/2'
'-x+1/2, -y+1/2, -z'
'-x+1/2, y+1/2, -z-1/2'

loop_
_atom_site_aniso_label
_atom_site_aniso_U_11
_atom_site_aniso_U_22
_atom_site_aniso_U_33
_atom_site_aniso_U_23
_atom_site_aniso_U_13
_atom_site_aniso_U_12
O1 0.031(2) 0.040(2) 0.076(2) -0.010(2) 0.007(2) 0.0088(14)
O2 0.030(2) 0.035(2) 0.041(2) -0.0061(14) 0.0059(13) 0.0111(13)
O4 0.029(2) 0.044(2) 0.033(2) -0.0119(14) -0.0042(12) 0.0158(13)
O5 0.042(2) 0.053(2) 0.064(2) -0.028(2) -0.015(2) 0.017(2)
O6 0.032(2) 0.041(2) 0.045(2) -0.011(2) -0.0044(13) 0.0155(14)
O7 0.037(2) 0.030(2) 0.026(2) 0.0013(13) 0.0029(12) 0.0107(13)
O9 0.031(2) 0.048(2) 0.033(2) 0.0106(15) 0.0105(12) 0.0182(14)
O10 0.048(2) 0.061(2) 0.040(2) 0.024(2) 0.0211(15) 0.036(2)
O11 0.034(2) 0.039(2) 0.029(2) 0.0067(13) 0.0107(12) 0.0158(14)
C1C 0.038(3) 0.040(3) 0.041(3) 0.002(2) -0.004(2) -0.005(2)
N1C 0.038(2) 0.039(2) 0.067(3) 0.000(2) -0.014(2) -0.002(2)
N2C 0.053(3) 0.041(2) 0.062(3) -0.006(2) -0.013(2) 0.000(2)
N3C 0.054(3) 0.053(3) 0.087(4) 0.010(3) -0.028(2) 0.004(2)
C1D 0.130(9) 0.031(5) 0.121(10) 0.000 -0.077(8) 0.000
N1D 0.095(20) 0.075(14) 0.074(14) 0.021(12) -0.024(13) -0.030(9)
N2D 0.073(14) 0.045(9) 0.060(10) -0.032(8) -0.013(8) -0.009(12)
N3D 0.145(15) 0.031(5) 0.115(13) -0.001(6) -0.029(9) -0.012(6)

loop_
_atom_site_label
_atom_site_type_symbol
_atom_site_fract_x
_atom_site_fract_y
_atom_site_fract_z
_atom_site_U_iso_or_equiv
_atom_site_thermal_displace_type
_atom_site_occupancy
_atom_site_calc_flag
_atom_site_refinement_flags
_atom_site_disorder_group
O1 O 0.2009(2) 0.2665(3) 0.8809(2) 0.0487(9) Uani 1 d D .
H1 H 0.1716(2) 0.3347(3) 0.8937(2) 0.073 Uiso 1 calc RD .
B1 B 0.2804(3) 0.3071(6) 0.8958(3) 0.0334(11) Uiso 1 d . .
O2 O 0.3392(2) 0.2102(3) 0.8791(2) 0.0353(7) Uani 1 d . .
B3 B 0.4268(3) 0.2524(5) 0.8872(3) 0.0305(11) Uiso 1 d . .
O4 O 0.4392(2) 0.3740(3) 0.9529(2) 0.0358(7) Uani 1 d . .
O5 O 0.3946(2) 0.6115(4) 0.9956(2) 0.0540(10) Uani 1 d D .
H5 H 0.4434(2) 0.6195(4) 1.0114(2) 0.081 Uiso 1 calc RD .
B5 B 0.3799(3) 0.4760(6) 0.9598(3) 0.0363(12) Uiso 1 d . .
O6 O 0.3000(2) 0.4462(3) 0.9288(2) 0.0397(8) Uani 1 d . .
O7 O 0.4532(2) 0.3026(3) 0.8051(2) 0.0309(7) Uani 1 d . .
B8 B 0.5000 0.2113(7) 0.7500 0.0275(14) Uiso 1 d S .
O9 O 0.5561(2) 0.1131(3) 0.8048(2) 0.0367(8) Uani 1 d . .
O10 O 0.5793(2) -0.0467(4) 0.9238(2) 0.0489(9) Uani 1 d D .
H10 H 0.5614(2) -0.0649(4) 0.9711(2) 0.073 Uiso 1 calc RD .
B10 B 0.5358(3) 0.0670(5) 0.8835(3) 0.0270(10) Uiso 1 d . .
O11 O 0.4730(2) 0.1253(3) 0.9237(2) 0.0336(7) Uani 1 d . .
C1C C 0.2579(3) 0.3450(5) 0.6510(3) 0.0401(11) Uani 1 d . .
N1C N 0.2773(2) 0.2060(4) 0.6552(3) 0.0489(11) Uani 1 d D .
H1C1 H 0.3195(2) 0.1777(4) 0.6881(3) 0.059 Uiso 1 calc RD .
H1C2 H 0.2478(2) 0.1427(4) 0.6250(3) 0.059 Uiso 1 calc RD .
N2C N 0.3028(2) 0.4419(5) 0.6972(3) 0.0531(11) Uani 1 d D .
H2C1 H 0.3450(2) 0.4137(5) 0.7301(3) 0.064 Uiso 1 calc RD .
H2C2 H 0.2900(2) 0.5335(5) 0.6944(3) 0.064 Uiso 1 calc RD .
N3C N 0.1921(3) 0.3872(5) 0.6008(3) 0.0666(14) Uani 1 d D .
H3C1 H 0.1626(3) 0.3231(5) 0.5713(3) 0.080 Uiso 1 calc RD .
H3C2 H 0.1790(3) 0.4786(5) 0.5978(3) 0.080 Uiso 1 calc RD .
C1D C 0.5000 0.3326(8) 0.2500 0.099(4) Uani 1 d SD .
N1D N 0.5102(28) 0.3980(38) 0.3274(16) 0.083(12) Uani 0.50 d PD 1
H1D1 H 0.5014 0.4961 0.3380 0.100 Uiso 0.50 d P 1
H1D2 H 0.5285 0.3534 0.3785 0.100 Uiso 0.50 d P 1
N2D N 0.4737(25) 0.4150(31) 0.1824(16) 0.060(7) Uani 0.50 d PD 2
H2D1 H 0.4708 0.3696 0.1366 0.073 Uiso 0.50 d P 2
H2D2 H 0.4649 0.4995 0.1951 0.073 Uiso 0.50 d P 2
N3D N 0.5318(8) 0.1976(9) 0.2246(9) 0.100(5) Uani 0.50 d PD 3
H3D1 H 0.5124 0.1567 0.2026 0.120 Uiso 0.50 d P 3
H3D2 H 0.5349 0.1442 0.2852 0.120 Uiso 0.50 d P 3

loop_
_atom_type_symbol
_atom_type_description
_atom_type_scat_dispersion_real
_atom_type_scat_dispersion_imag
_atom_type_scat_source
C C 0.0033 0.0016 'International Tables Vol C Tables 4.2.6.8 and 6.1.1.4'
H H 0.0000 0.0000 'International Tables Vol C Tables 4.2.6.8 and 6.1.1.4'
B B 0.0013 0.0007 'International Tables Vol C Tables 4.2.6.8 and 6.1.1.4'
O O 0.0106 0.0060 'International Tables Vol C Tables 4.2.6.8 and 6.1.1.4'
N N 0.0061 0.0033 'International Tables Vol C Tables 4.2.6.8 and 6.1.1.4'

loop_
_geom_angle_atom_site_label_1
_geom_angle_atom_site_label_2
_geom_angle_atom_site_label_3
_geom_angle
_geom_angle_site_symmetry_1
_geom_angle_site_symmetry_3
O2 B1 O1 119.1(4) . .
O2 B1 O6 121.1(4) . .
O1 B1 O6 119.8(4) . .
B1 O2 B3 121.4(4) . .
O7 B3 O11 113.3(3) . .
O7 B3 O2 112.0(3) . .
O11 B3 O2 107.1(3) . .
O7 B3 O4 108.4(4) . .
O11 B3 O4 107.1(3) . .
O2 B3 O4 108.7(3) . .
B5 O4 B3 120.1(3) . .
O4 B5 O5 123.1(4) . .
O4 B5 O6 120.4(4) . .
O5 B5 O6 116.5(4) . .
B5 O6 B1 119.1(4) . .
B3 O7 B8 122.7(3) . .
O7 B8 O7 110.1(5) 6_657 .
O7 B8 O9 109.6(2) 6_657 .
O7 B8 O9 110.6(2) . .
O7 B8 O9 110.6(2) 6_657 6_657
O7 B8 O9 109.6(2) . 6_657
O9 B8 O9 106.2(5) . 6_657
B10 O9 B8 119.9(3) . .
O9 B10 O11 123.0(4) . .
O9 B10 O10 118.4(4) . .
O11 B10 O10 118.7(4) . .
B10 O11 B3 121.7(3) . .
N1C C1C N2C 120.1(4) . .
N1C C1C N3C 119.5(4) . .
N2C C1C N3C 120.4(5) . .
N2D C1D N2D 110.5(27) 6_656 .
N1D C1D N1D 126.4(35) . 6_656
N3D C1D N3D 57.8(10) 6_656 .
N3D N3D C1D 61.1(5) 6_656 .

loop_
_geom_bond_atom_site_label_1
_geom_bond_atom_site_label_2
_geom_bond_distance
_geom_bond_site_symmetry_2
O1 B1 1.358(6) .
B1 O2 1.349(5) .
B1 O6 1.390(6) .
O2 B3 1.487(5) .
B3 O7 1.436(5) .
B3 O11 1.467(6) .
B3 O4 1.496(6) .
O4 B5 1.357(6) .
O5 B5 1.362(6) .
B5 O6 1.383(6) .
O7 B8 1.451(5) .
B8 O7 1.451(5) 6_657
B8 O9 1.488(5) .
B8 O9 1.488(5) 6_657
O9 B10 1.343(5) .
O10 B10 1.373(5) .
B10 O11 1.356(5) .
C1C N1C 1.305(6) .
C1C N2C 1.315(6) .
C1C N3C 1.326(6) .
C1D N2D 1.317(13) 6_656
C1D N2D 1.317(13) .
C1D N1D 1.320(14) .
C1D N1D 1.320(14) 6_656
C1D N3D 1.403(10) 6_656
C1D N3D 1.403(10) .
N3D N3D 1.36(2) 6_656
